data_7054170
loop_
_publ_author_name
'Siddle, Jamie S.'
'Ward, Richard M.'
'Collings, Jonathan C.'
'Rutter, Simon R.'
'Porr\'es, Laurent'
'Applegarth, Lucas'
'Beeby, Andrew'
'Batsanov, Andrei S.'
'Thompson, Amber L.'
'Howard, Judith A. K.'
'Boucekkine, Abdou'
'Costuas, Karine'
'Halet, Jean-Fran\,cois'
'Marder, Todd B.'

_publ_section_title
;
 Synthesis, photophysics and molecular structures of luminescent
 2,5-bis(phenylethynyl)thiophenes (BPETs)
;
_journal_issue 6
_journal_name_full 'New Journal of Chemistry'
_journal_page_first 841
_journal_page_last 851
_journal_paper_doi 10.1039/b701172e
_journal_volume 31
_journal_year 2007
_chemical_formula_moiety 'C24 H16 O4 S'
_chemical_formula_sum 'C24 H16 O4 S'
_chemical_formula_weight 400.43
_chemical_melting_point 475.2(5)
_chemical_name_systematic
;
2,5-bis(p-carbomethoxyphenylethynyl)thiophene
;
_space_group_IT_number 29
_symmetry_cell_setting orthorhombic
_symmetry_space_group_name_Hall 'P 2c -2ac'
_symmetry_space_group_name_H-M 'P c a 21'
_atom_sites_solution_hydrogens difmap
_atom_sites_solution_primary direct
_atom_sites_solution_secondary difmap
_audit_creation_method SHELXL-97
_cell_angle_alpha 90.00
_cell_angle_beta 90.00
_cell_angle_gamma 90.00
_cell_formula_units_Z 4
_cell_length_a 7.1798(8)
_cell_length_b 45.453(4)
_cell_length_c 5.8879(4)
_cell_measurement_reflns_used 8364
_cell_measurement_temperature 120(2)
_cell_measurement_theta_max 29.00
_cell_measurement_theta_min 2.24
_cell_volume 1921.5(3)
_computing_cell_refinement 'SAINT version 6.45A (Bruker, 2003)'
_computing_data_collection 'SMART version 5.625 (Bruker, 2001)'
_computing_data_reduction 'SAINT version 6.45A (Bruker, 2003)'
_computing_molecular_graphics 'SHELXTL version 6.14 (Bruker, 2003)'
_computing_publication_material 'SHELXTL version 6.14 (Bruker, 2003)'
_computing_structure_refinement 'SHELXTL version 6.14 (Bruker, 2003)'
_computing_structure_solution 'SHELXTL version 6.14 (Bruker, 2003)'
_diffrn_ambient_temperature 120(2)
_diffrn_detector_area_resol_mean 5.6
_diffrn_measured_fraction_theta_full 0.996
_diffrn_measured_fraction_theta_max 0.996
_diffrn_measurement_device_type 'Bruker SMART 6K CCD area detector'
_diffrn_measurement_method '\w scans'
_diffrn_radiation_monochromator graphite
_diffrn_radiation_source 'fine-focus sealed tube'
_diffrn_radiation_type MoK\a
_diffrn_radiation_wavelength 0.71073
_diffrn_reflns_av_R_equivalents 0.0328
_diffrn_reflns_av_sigmaI/netI 0.0301
_diffrn_reflns_limit_h_max 9
_diffrn_reflns_limit_h_min -9
_diffrn_reflns_limit_k_max 61
_diffrn_reflns_limit_k_min -61
_diffrn_reflns_limit_l_max 7
_diffrn_reflns_limit_l_min -8
_diffrn_reflns_number 19478
_diffrn_reflns_theta_full 29.00
_diffrn_reflns_theta_max 29.00
_diffrn_reflns_theta_min 1.79
_diffrn_standards_number 0
_exptl_absorpt_coefficient_mu 0.197
_exptl_absorpt_correction_type none
_exptl_crystal_colour 'pale yellow'
_exptl_crystal_density_diffrn 1.384
_exptl_crystal_density_method 'not measured'
_exptl_crystal_description plate
_exptl_crystal_F_000 832
_exptl_crystal_size_max 0.46
_exptl_crystal_size_mid 0.32
_exptl_crystal_size_min 0.05
_refine_diff_density_max 0.503
_refine_diff_density_min -0.260
_refine_diff_density_rms 0.066
_refine_ls_abs_structure_details 'Flack H D (1983), Acta Cryst. A39, 876-881'
_refine_ls_abs_structure_Flack 0.21(8)
_refine_ls_extinction_method none
_refine_ls_goodness_of_fit_ref 1.039
_refine_ls_hydrogen_treatment refall
_refine_ls_matrix_type full
_refine_ls_number_parameters 326
_refine_ls_number_reflns 4881
_refine_ls_number_restraints 1
_refine_ls_restrained_S_all 1.039
_refine_ls_R_factor_all 0.0504
_refine_ls_R_factor_gt 0.0463
_refine_ls_shift/su_max 0.002
_refine_ls_shift/su_mean 0.000
_refine_ls_structure_factor_coef Fsqd
_refine_ls_weighting_details 'calc w=1/[\s^2^(Fo^2^)+(0.0599P)^2^+1.1378P] where P=(Fo^2^+2Fc^2^)/3'
_refine_ls_weighting_scheme calc
_refine_ls_wR_factor_gt 0.1135
_refine_ls_wR_factor_ref 0.1159
_reflns_Friedel_coverage 0.75
_reflns_number_gt 4505
_reflns_number_total 4881
_reflns_threshold_expression I>2\s(I)
_cod_data_source_file b701172e.txt
_cod_data_source_block (1h)
_cod_depositor_comments
;
The following automatic conversions were performed:

'_symmetry_cell_setting' value 'Orthorhombic' changed to
'orthorhombic' according to
/usr/data/users/saulius/automatic-downloads/retrospective/RSC/lib/dictionaries/cif_core.dic
dictionary named 'cif_core.dic' version 2.4.2 from 2011-04-26.

Automatic conversion script
Id: cif_fix_values 2281 2013-09-26 08:29:07Z andrius 
;
_cod_database_code 7054170

loop_
_symmetry_equiv_pos_as_xyz
'x, y, z'
'-x, -y, z+1/2'
'x+1/2, -y, z'
'-x+1/2, y, z+1/2'

loop_
_atom_site_label
_atom_site_type_symbol
_atom_site_fract_x
_atom_site_fract_y
_atom_site_fract_z
_atom_site_U_iso_or_equiv
_atom_site_adp_type
_atom_site_occupancy
_atom_site_symmetry_multiplicity
_atom_site_calc_flag
S1 S 0.56841(7) 0.753880(10) 0.53558(11) 0.02119(12) Uani 1 1 d
O1 O 0.5685(2) 0.55773(3) -0.2820(3) 0.0222(3) Uani 1 1 d
O2 O 0.4358(2) 0.53784(3) 0.0262(4) 0.0282(3) Uani 1 1 d
O3 O 0.4359(2) 0.94247(3) 1.4647(3) 0.0255(4) Uani 1 1 d
O4 O 0.5553(3) 0.96093(3) 1.1418(3) 0.0311(4) Uani 1 1 d
C2 C 0.5021(3) 0.71856(4) 0.6064(4) 0.0195(4) Uani 1 1 d
C3 C 0.4287(3) 0.71721(5) 0.8232(4) 0.0199(4) Uani 1 1 d
H3 H 0.384(3) 0.6996(6) 0.895(5) 0.019(6) Uiso 1 1 d
C4 C 0.4237(3) 0.74481(5) 0.9296(4) 0.0206(4) Uani 1 1 d
H4 H 0.380(4) 0.7497(6) 1.078(6) 0.026(7) Uiso 1 1 d
C5 C 0.4931(3) 0.76708(5) 0.7956(4) 0.0194(4) Uani 1 1 d
C6 C 0.5126(3) 0.69443(5) 0.4540(4) 0.0225(4) Uani 1 1 d
C7 C 0.5057(3) 0.67254(5) 0.3380(4) 0.0201(4) Uani 1 1 d
C8 C 0.5074(3) 0.79720(5) 0.8544(4) 0.0226(4) Uani 1 1 d
C9 C 0.5115(3) 0.82235(5) 0.9188(4) 0.0218(4) Uani 1 1 d
C10 C 0.4988(3) 0.55881(4) -0.0717(4) 0.0180(4) Uani 1 1 d
C11 C 0.5002(3) 0.64485(4) 0.2238(4) 0.0168(4) Uani 1 1 d
C12 C 0.5766(3) 0.64074(4) 0.0069(4) 0.0179(4) Uani 1 1 d
H12 H 0.623(4) 0.6573(6) -0.070(4) 0.022(7) Uiso 1 1 d
C13 C 0.5789(3) 0.61295(5) -0.0906(4) 0.0165(4) Uani 1 1 d
H13 H 0.625(3) 0.6105(5) -0.242(4) 0.011(6) Uiso 1 1 d
C14 C 0.5039(3) 0.58909(4) 0.0268(4) 0.0162(4) Uani 1 1 d
C15 C 0.4258(3) 0.59313(5) 0.2412(4) 0.0176(4) Uani 1 1 d
H15 H 0.382(4) 0.5772(6) 0.317(5) 0.025(7) Uiso 1 1 d
C16 C 0.4235(3) 0.62070(5) 0.3384(4) 0.0183(4) Uani 1 1 d
H6 H 0.368(3) 0.6233(5) 0.484(4) 0.014(6) Uiso 1 1 d
C17 C 0.5580(4) 0.52899(5) -0.3900(5) 0.0256(5) Uani 1 1 d
H171 H 0.595(4) 0.5307(7) -0.551(6) 0.030(8) Uiso 1 1 d
H172 H 0.633(4) 0.5146(7) -0.309(6) 0.043(8) Uiso 1 1 d
H173 H 0.431(4) 0.5232(6) -0.419(5) 0.031(8) Uiso 1 1 d
C20 C 0.4982(3) 0.94038(5) 1.2519(4) 0.0199(4) Uani 1 1 d
C21 C 0.5088(3) 0.85178(4) 1.0022(4) 0.0198(4) Uani 1 1 d
C22 C 0.5779(3) 0.87535(5) 0.8702(4) 0.0195(4) Uani 1 1 d
H22 H 0.631(3) 0.8709(5) 0.730(5) 0.015(6) Uiso 1 1 d
C23 C 0.5707(3) 0.90374(5) 0.9538(4) 0.0193(4) Uani 1 1 d
H23 H 0.621(4) 0.9215(6) 0.859(5) 0.031(7) Uiso 1 1 d
C24 C 0.4954(3) 0.90942(4) 1.1669(4) 0.0174(4) Uani 1 1 d
C25 C 0.4243(3) 0.88640(4) 1.2974(4) 0.0185(4) Uani 1 1 d
H25 H 0.368(4) 0.8907(6) 1.436(5) 0.034(8) Uiso 1 1 d
C26 C 0.4308(3) 0.85763(4) 1.2151(4) 0.0199(4) Uani 1 1 d
H26 H 0.389(4) 0.8429(6) 1.307(5) 0.021(7) Uiso 1 1 d
C27 C 0.4478(4) 0.97189(5) 1.5628(5) 0.0288(5) Uani 1 1 d
H271 H 0.362(4) 0.9849(6) 1.478(5) 0.036(8) Uiso 1 1 d
H272 H 0.577(4) 0.9781(6) 1.562(6) 0.027(7) Uiso 1 1 d
H273 H 0.415(4) 0.9702(7) 1.721(6) 0.044(9) Uiso 1 1 d

loop_
_atom_site_aniso_label
_atom_site_aniso_U_11
_atom_site_aniso_U_22
_atom_site_aniso_U_33
_atom_site_aniso_U_23
_atom_site_aniso_U_13
_atom_site_aniso_U_12
S1 0.0234(2) 0.0192(2) 0.0209(3) -0.0037(2) 0.0034(2) -0.00195(17)
O1 0.0298(9) 0.0174(7) 0.0192(8) -0.0055(6) 0.0038(7) -0.0021(6)
O2 0.0417(9) 0.0175(6) 0.0254(8) -0.0001(8) 0.0072(8) -0.0047(6)
O3 0.0365(9) 0.0169(7) 0.0232(9) -0.0047(6) 0.0036(7) -0.0009(6)
O4 0.0499(11) 0.0161(7) 0.0274(9) 0.0017(7) 0.0051(9) -0.0039(7)
C2 0.0196(10) 0.0168(8) 0.0222(11) -0.0031(7) -0.0017(8) 0.0017(7)
C3 0.0199(9) 0.0174(9) 0.0225(11) -0.0002(8) -0.0001(9) 0.0002(7)
C4 0.0177(10) 0.0244(10) 0.0196(11) -0.0009(8) -0.0007(8) 0.0008(8)
C5 0.0163(9) 0.0240(10) 0.0180(11) -0.0063(8) 0.0004(8) 0.0036(8)
C6 0.0203(10) 0.0213(9) 0.0260(12) -0.0019(8) -0.0011(9) 0.0005(8)
C7 0.0184(10) 0.0197(9) 0.0222(11) 0.0000(8) 0.0020(9) 0.0000(8)
C8 0.0172(9) 0.0272(10) 0.0233(11) -0.0022(9) -0.0006(8) -0.0002(8)
C9 0.0237(10) 0.0197(9) 0.0220(11) -0.0028(8) 0.0000(9) 0.0005(8)
C10 0.0194(9) 0.0156(9) 0.0191(10) -0.0021(7) 0.0000(9) -0.0008(7)
C11 0.0151(9) 0.0151(8) 0.0204(10) -0.0029(7) -0.0028(8) -0.0006(7)
C12 0.0157(8) 0.0159(8) 0.0221(11) 0.0015(8) 0.0007(9) -0.0006(6)
C13 0.0175(9) 0.0185(9) 0.0137(10) -0.0005(7) 0.0004(8) 0.0006(7)
C14 0.0147(8) 0.0171(8) 0.0168(10) -0.0001(8) -0.0024(9) 0.0004(6)
C15 0.0185(10) 0.0157(8) 0.0187(10) 0.0030(7) 0.0012(8) 0.0002(8)
C16 0.0170(9) 0.0223(9) 0.0154(10) -0.0031(8) 0.0021(8) 0.0015(7)
C17 0.0326(13) 0.0196(10) 0.0245(12) -0.0078(8) -0.0004(10) -0.0003(9)
C20 0.0215(11) 0.0179(9) 0.0203(11) -0.0016(7) -0.0010(9) 0.0007(8)
C21 0.0167(8) 0.0184(8) 0.0242(12) -0.0029(8) -0.0033(8) 0.0005(7)
C22 0.0201(9) 0.0212(9) 0.0173(11) -0.0014(8) 0.0006(8) 0.0016(8)
C23 0.0191(10) 0.0188(9) 0.0201(11) 0.0023(8) 0.0000(8) 0.0006(7)
C24 0.0176(9) 0.0138(8) 0.0207(11) -0.0027(7) -0.0022(9) 0.0009(7)
C25 0.0217(10) 0.0151(9) 0.0188(11) -0.0028(7) 0.0011(8) 0.0003(7)
C26 0.0198(10) 0.0178(9) 0.0221(11) 0.0019(8) 0.0020(9) -0.0015(8)
C27 0.0412(13) 0.0186(9) 0.0265(14) -0.0098(9) 0.0010(11) -0.0016(9)

loop_
_atom_type_symbol
_atom_type_description
_atom_type_scat_dispersion_real
_atom_type_scat_dispersion_imag
_atom_type_scat_source
C C 0.0033 0.0016 'International Tables Vol C Tables 4.2.6.8 and 6.1.1.4'
H H 0.0000 0.0000 'International Tables Vol C Tables 4.2.6.8 and 6.1.1.4'
O O 0.0106 0.0060 'International Tables Vol C Tables 4.2.6.8 and 6.1.1.4'
S S 0.1246 0.1234 'International Tables Vol C Tables 4.2.6.8 and 6.1.1.4'

loop_
_geom_angle_atom_site_label_1
_geom_angle_atom_site_label_2
_geom_angle_atom_site_label_3
_geom_angle
C2 S1 C5 91.29(11)
C10 O1 C17 114.76(18)
C20 O3 C27 114.68(19)
C3 C2 C6 124.8(2)
C3 C2 S1 111.69(16)
C6 C2 S1 123.46(18)
C2 C3 C4 112.5(2)
C2 C3 H3 124.7(16)
C4 C3 H3 122.8(16)
C5 C4 C3 113.1(2)
C5 C4 H4 118.1(16)
C3 C4 H4 128.8(16)
C4 C5 C8 126.7(2)
C4 C5 S1 111.40(16)
C8 C5 S1 121.91(18)
C7 C6 C2 172.8(2)
C6 C7 C11 173.6(2)
C9 C8 C5 175.0(3)
C8 C9 C21 177.2(3)
O2 C10 O1 123.8(2)
O2 C10 C14 123.6(2)
O1 C10 C14 112.61(17)
C16 C11 C12 119.18(18)
C16 C11 C7 118.4(2)
C12 C11 C7 122.38(19)
C13 C12 C11 120.18(19)
C13 C12 H12 121.7(16)
C11 C12 H12 118.1(16)
C12 C13 C14 119.9(2)
C12 C13 H13 119.7(14)
C14 C13 H13 120.3(14)
C15 C14 C13 120.15(18)
C15 C14 C10 117.59(17)
C13 C14 C10 122.2(2)
C16 C15 C14 120.05(19)
C16 C15 H15 121.3(18)
C14 C15 H15 118.6(18)
C15 C16 C11 120.6(2)
C15 C16 H6 119.5(13)
C11 C16 H6 119.9(13)
O1 C17 H171 109.5(18)
O1 C17 H172 111(2)
H171 C17 H172 112(3)
O1 C17 H173 111.6(17)
H171 C17 H173 96(2)
H172 C17 H173 115(2)
O4 C20 O3 124.2(2)
O4 C20 C24 123.6(2)
O3 C20 C24 112.17(19)
C26 C21 C22 119.30(19)
C26 C21 C9 119.5(2)
C22 C21 C9 121.1(2)
C23 C22 C21 119.9(2)
C23 C22 H22 122.2(15)
C21 C22 H22 117.9(15)
C22 C23 C24 120.6(2)
C22 C23 H23 121.0(17)
C24 C23 H23 118.3(17)
C23 C24 C25 120.00(19)
C23 C24 C20 118.17(19)
C25 C24 C20 121.8(2)
C24 C25 C26 120.0(2)
C24 C25 H25 118.9(17)
C26 C25 H25 121.1(17)
C25 C26 C21 120.2(2)
C25 C26 H26 118.0(17)
C21 C26 H26 121.8(17)
O3 C27 H271 108.3(16)
O3 C27 H272 108.9(17)
H271 C27 H272 115(2)
O3 C27 H273 107(2)
H271 C27 H273 112(3)
H272 C27 H273 105(3)

loop_
_geom_bond_atom_site_label_1
_geom_bond_atom_site_label_2
_geom_bond_distance
S1 C2 1.726(2)
S1 C5 1.731(2)
O1 C10 1.337(3)
O1 C17 1.455(3)
O2 C10 1.202(3)
O3 C20 1.334(3)
O3 C27 1.459(3)
O4 C20 1.208(3)
C2 C3 1.382(3)
C2 C6 1.419(3)
C3 C4 1.402(3)
C3 H3 0.96(3)
C4 C5 1.377(3)
C4 H4 0.95(3)
C5 C8 1.416(3)
C6 C7 1.208(3)
C7 C11 1.427(3)
C8 C9 1.205(3)
C9 C21 1.425(3)
C10 C14 1.494(3)
C11 C16 1.401(3)
C11 C12 1.403(3)
C12 C13 1.387(3)
C12 H12 0.94(3)
C13 C14 1.394(3)
C13 H13 0.96(3)
C14 C15 1.393(3)
C15 C16 1.377(3)
C15 H15 0.91(3)
C16 H6 0.95(2)
C17 H171 0.99(3)
C17 H172 0.97(3)
C17 H173 0.96(3)
C20 C24 1.493(3)
C21 C26 1.398(3)
C21 C22 1.414(3)
C22 C23 1.382(3)
C22 H22 0.93(3)
C23 C24 1.390(3)
C23 H23 1.05(3)
C24 C25 1.395(3)
C25 C26 1.395(3)
C25 H25 0.93(3)
C26 H26 0.91(3)
C27 H271 0.99(3)
C27 H272 0.97(3)
C27 H273 0.96(4)
